data_1547950
loop_
_publ_author_name
'Christopher H. Woodall'
'Gavin A. Craig'
'Alessandro Prescimone'
'Martin Misek'
'Joan Cano'
'Juan Faus'
'Michael R. Probert'
'Simon Parsons'
'Stephen Moggach'
'Jose Martinez-Lillo'
'Mark Murrie'
'Konstantin V. Kamenev'
'Euan K. Brechin'

_publ_section_title
;
 Pressure induced enhancement of the magnetic ordering temperature in
 rhenium(IV) monomers
;
_journal_name_full 'Nature Communications'
_journal_page_first 13870
_journal_paper_doi 10.1038/ncomms13870
_journal_volume 7
_journal_year 2017
_chemical_formula_moiety 'C8 H6 Br4 N4 Re'
_chemical_formula_sum 'C8 H6 Br4 N4 Re'
_chemical_formula_weight 664.01
_space_group_crystal_system orthorhombic
_space_group_IT_number 19
_space_group_name_Hall 'P 2ac 2ab'
_space_group_name_H-M_alt 'P 21 21 21'
_symmetry_space_group_name_Hall 'P 2ac 2ab'
_symmetry_space_group_name_H-M 'P 21 21 21'
_atom_sites_solution_hydrogens geom
_atom_sites_solution_primary direct
_cell_angle_alpha 90
_cell_angle_beta 90
_cell_angle_gamma 90
_cell_formula_units_Z 4
_cell_length_a 9.4226(3)
_cell_length_b 10.7168(3)
_cell_length_c 13.2648(4)
_cell_measurement_temperature 293
_cell_volume 1339.48(7)
_computing_molecular_graphics 'Olex2 (Dolomanov et al., 2009)'
_computing_publication_material 'Olex2 (Dolomanov et al., 2009)'
_computing_structure_refinement 'ShelXL (Sheldrick, 2008)'
_computing_structure_solution 'ShelXS (Sheldrick, 2008)'
_diffrn_ambient_temperature 293
_diffrn_detector 'Bruker APEX2 area detector'
_diffrn_detector_area_resol_mean 7.9
_diffrn_detector_type 'CCD area detector'
_diffrn_measured_fraction_theta_full 0.667
_diffrn_measured_fraction_theta_max 0.614
_diffrn_measurement_device 'four-circle diffractometer'
_diffrn_measurement_device_type 'Bruker SMART APEX2 area detector'
_diffrn_measurement_method '\w and \f scans'
_diffrn_radiation_monochromator graphite
_diffrn_radiation_probe x-ray
_diffrn_radiation_type MoK\a
_diffrn_radiation_wavelength 0.71073
_diffrn_reflns_av_R_equivalents 0.0288
_diffrn_reflns_av_unetI/netI 0.0337
_diffrn_reflns_Laue_measured_fraction_full 0.667
_diffrn_reflns_Laue_measured_fraction_max 0.614
_diffrn_reflns_limit_h_max 10
_diffrn_reflns_limit_h_min -10
_diffrn_reflns_limit_k_max 12
_diffrn_reflns_limit_k_min -12
_diffrn_reflns_limit_l_max 15
_diffrn_reflns_limit_l_min -15
_diffrn_reflns_number 7775
_diffrn_reflns_point_group_measured_fraction_full 0.670
_diffrn_reflns_point_group_measured_fraction_max 0.611
_diffrn_reflns_theta_full 26.000
_diffrn_reflns_theta_max 27.070
_diffrn_reflns_theta_min 2.443
_diffrn_source 'sealed X-ray tube'
_diffrn_source_type 'sealed X-ray tube'
_exptl_absorpt_coefficient_mu 20.985
_exptl_absorpt_correction_T_max 1.0000
_exptl_absorpt_correction_T_min 0.7037
_exptl_absorpt_correction_type multi-scan
_exptl_absorpt_process_details
;
SADABS-2008/1 (Bruker,2008) was used for absorption correction.
wR2(int) was 0.0846 before and 0.0516 after correction.
The Ratio of minimum to maximum transmission is 0.7037.
The \l/2 correction factor is 0.0015.
;
_exptl_crystal_colour 'clear brown'
_exptl_crystal_colour_lustre clear
_exptl_crystal_colour_primary brown
_exptl_crystal_density_diffrn 3.293
_exptl_crystal_description block
_exptl_crystal_F_000 1188
_exptl_crystal_size_max 0.08
_exptl_crystal_size_mid 0.05
_exptl_crystal_size_min 0.01
_refine_diff_density_max 1.074
_refine_diff_density_min -0.980
_refine_diff_density_rms 0.253
_refine_ls_abs_structure_details
;
 Flack x determined using 690 quotients [(I+)-(I-)]/[(I+)+(I-)]
 (Parsons, Flack and Wagner, Acta Cryst. B69 (2013) 249-259).
;
_refine_ls_abs_structure_Flack 0.001(15)
_refine_ls_extinction_coef .
_refine_ls_extinction_method none
_refine_ls_goodness_of_fit_ref 1.212
_refine_ls_hydrogen_treatment constr
_refine_ls_matrix_type full
_refine_ls_number_parameters 94
_refine_ls_number_reflns 1798
_refine_ls_number_restraints 0
_refine_ls_restrained_S_all 1.212
_refine_ls_R_factor_all 0.0328
_refine_ls_R_factor_gt 0.0276
_refine_ls_shift/su_max 0.000
_refine_ls_shift/su_mean 0.000
_refine_ls_structure_factor_coef Fsqd
_refine_ls_weighting_details 'w=1/[\s^2^(Fo^2^)+(0.0077P)^2^+15.1807P] where P=(Fo^2^+2Fc^2^)/3'
_refine_ls_weighting_scheme calc
_refine_ls_wR_factor_gt 0.0645
_refine_ls_wR_factor_ref 0.0705
_reflns_Friedel_coverage 0.727
_reflns_Friedel_fraction_full 0.675
_reflns_Friedel_fraction_max 0.607
_reflns_number_gt 1709
_reflns_number_total 1798
_reflns_threshold_expression 'I > 2\s(I)'
_cod_data_source_file ReBr4bpym0.30GPa.cif
_cod_data_source_block chw006
_cod_database_code 1547950
_shelx_space_group_comment
;
The symmetry employed for this shelxl refinement is uniquely defined
by the following loop, which should always be used as a source of
symmetry information in preference to the above space-group names.
They are only intended as comments.
;
_olex2_refinement_description
;
1. Fixed Uiso
 At 1.2 times of:
  All C(H) groups
2.a Aromatic/amide H refined with riding coordinates:
 C1(H1), C4(H4), C5(H5), C6(H6), C7(H7), C8(H8)
;
_olex2_submission_special_instructions 'No special instructions were received'

loop_
_space_group_symop_operation_xyz
'x, y, z'
'-x+1/2, -y, z+1/2'
'x+1/2, -y+1/2, -z'
'-x, y+1/2, -z+1/2'

loop_
_atom_site_label
_atom_site_type_symbol
_atom_site_fract_x
_atom_site_fract_y
_atom_site_fract_z
_atom_site_U_iso_or_equiv
_atom_site_adp_type
_atom_site_occupancy
_atom_site_site_symmetry_order
_atom_site_calc_flag
_atom_site_refinement_flags_posn
_atom_site_refinement_flags_adp
_atom_site_refinement_flags_occupancy
_atom_site_disorder_assembly
_atom_site_disorder_group
Re1 Re 0.11085(8) 0.41252(6) 0.38421(5) 0.02541(19) Uani 1 1 d . . . . .
Br1 Br 0.1224(3) 0.18611(16) 0.36975(17) 0.0482(6) Uani 1 1 d . . . . .
Br2 Br 0.3598(2) 0.4320(2) 0.43592(15) 0.0412(5) Uani 1 1 d . . . . .
Br3 Br -0.1519(2) 0.4178(2) 0.36291(15) 0.0412(5) Uani 1 1 d . . . . .
Br4 Br 0.1593(3) 0.4455(2) 0.20601(16) 0.0442(6) Uani 1 1 d . . . . .
N1 N 0.0641(14) 0.4169(13) 0.5429(10) 0.022(3) Uiso 1 1 d . . . . .
N2 N 0.0977(18) 0.6058(13) 0.4190(11) 0.030(3) Uiso 1 1 d . . . . .
N3 N -0.0308(17) 0.5441(13) 0.6692(12) 0.032(4) Uiso 1 1 d . . . . .
N4 N 0.0576(19) 0.7479(15) 0.5539(13) 0.039(4) Uiso 1 1 d . . . . .
C1 C 0.0579(19) 0.3189(15) 0.6033(15) 0.027(4) Uiso 1 1 d . . . . .
H1 H 0.0864 0.2415 0.5789 0.033 Uiso 1 1 calc R . . . .
C2 C 0.058(2) 0.6356(15) 0.5150(14) 0.024(4) Uiso 1 1 d . . . . .
C3 C 0.026(2) 0.5275(16) 0.5809(15) 0.029(4) Uiso 1 1 d . . . . .
C4 C 0.144(2) 0.7010(16) 0.3606(15) 0.037(5) Uiso 1 1 d . . . . .
H4 H 0.1747 0.6846 0.2953 0.044 Uiso 1 1 calc R . . . .
C5 C 0.145(2) 0.8217(15) 0.3960(15) 0.034(4) Uiso 1 1 d . . . . .
H5 H 0.1735 0.8877 0.3551 0.040 Uiso 1 1 calc R . . . .
C6 C 0.104(2) 0.8410(16) 0.4942(14) 0.034(4) Uiso 1 1 d . . . . .
H6 H 0.1086 0.9214 0.5204 0.041 Uiso 1 1 calc R . . . .
C7 C -0.040(2) 0.4420(17) 0.7280(16) 0.040(5) Uiso 1 1 d . . . . .
H7 H -0.0833 0.4493 0.7907 0.047 Uiso 1 1 calc R . . . .
C8 C 0.011(2) 0.3275(16) 0.6994(15) 0.031(5) Uiso 1 1 d . . . . .
H8 H 0.0143 0.2601 0.7435 0.038 Uiso 1 1 calc R . . . .

loop_
_atom_site_aniso_label
_atom_site_aniso_U_11
_atom_site_aniso_U_22
_atom_site_aniso_U_33
_atom_site_aniso_U_23
_atom_site_aniso_U_13
_atom_site_aniso_U_12
Re1 0.0255(4) 0.0296(4) 0.0211(4) -0.0061(3) 0.0019(4) 0.0000(3)
Br1 0.0586(16) 0.0315(11) 0.0546(16) -0.0115(9) 0.0124(15) -0.0037(9)
Br2 0.0294(14) 0.0528(14) 0.0413(13) -0.0070(9) -0.0040(10) 0.0033(9)
Br3 0.0247(12) 0.0656(13) 0.0332(13) -0.0051(10) -0.0008(9) -0.0027(9)
Br4 0.0376(16) 0.0664(16) 0.0287(14) -0.0038(9) 0.0060(10) -0.0049(9)

loop_
_atom_type_symbol
_atom_type_description
_atom_type_scat_dispersion_real
_atom_type_scat_dispersion_imag
_atom_type_scat_source
C C 0.0033 0.0016 'International Tables Vol C Tables 4.2.6.8 and 6.1.1.4'
H H 0.0000 0.0000 'International Tables Vol C Tables 4.2.6.8 and 6.1.1.4'
Br Br -0.2901 2.4595 'International Tables Vol C Tables 4.2.6.8 and 6.1.1.4'
N N 0.0061 0.0033 'International Tables Vol C Tables 4.2.6.8 and 6.1.1.4'
Re Re -1.0185 7.2310 'International Tables Vol C Tables 4.2.6.8 and 6.1.1.4'

loop_
_geom_angle_atom_site_label_1
_geom_angle_atom_site_label_2
_geom_angle_atom_site_label_3
_geom_angle
_geom_angle_site_symmetry_1
_geom_angle_site_symmetry_3
Br1 Re1 Br2 93.66(8) . .
Br1 Re1 Br3 93.35(8) . .
Br2 Re1 Br3 168.43(7) . .
Br4 Re1 Br1 93.44(8) . .
Br4 Re1 Br2 94.59(8) . .
Br4 Re1 Br3 94.18(8) . .
N1 Re1 Br1 96.2(4) . .
N1 Re1 Br2 85.4(4) . .
N1 Re1 Br3 84.7(4) . .
N1 Re1 Br4 170.3(4) . .
N2 Re1 Br1 171.9(4) . .
N2 Re1 Br2 85.0(4) . .
N2 Re1 Br3 86.8(5) . .
N2 Re1 Br4 94.6(4) . .
N2 Re1 N1 75.8(5) . .
C1 N1 Re1 125.8(12) . .
C1 N1 C3 117.7(15) . .
C3 N1 Re1 116.3(12) . .
C2 N2 Re1 116.6(11) . .
C4 N2 Re1 126.3(13) . .
C4 N2 C2 116.4(14) . .
C3 N3 C7 115.9(16) . .
C2 N4 C6 116.6(18) . .
N1 C1 H1 118.9 . .
N1 C1 C8 122.1(16) . .
C8 C1 H1 118.9 . .
N2 C2 C3 115.0(14) . .
N4 C2 N2 125.8(16) . .
N4 C2 C3 119.0(17) . .
N1 C3 C2 114.7(16) . .
N3 C3 N1 124.8(16) . .
N3 C3 C2 120.5(15) . .
N2 C4 H4 119.4 . .
N2 C4 C5 121.1(18) . .
C5 C4 H4 119.4 . .
C4 C5 H5 121.3 . .
C6 C5 C4 117.5(17) . .
C6 C5 H5 121.3 . .
N4 C6 C5 122.5(17) . .
N4 C6 H6 118.7 . .
C5 C6 H6 118.7 . .
N3 C7 H7 118.5 . .
N3 C7 C8 123(2) . .
C8 C7 H7 118.5 . .
C1 C8 C7 115.8(18) . .
C1 C8 H8 122.1 . .
C7 C8 H8 122.1 . .

loop_
_geom_bond_atom_site_label_1
_geom_bond_atom_site_label_2
_geom_bond_distance
_geom_bond_site_symmetry_2
Re1 Br1 2.4364(19) .
Re1 Br2 2.453(2) .
Re1 Br3 2.492(2) .
Re1 Br4 2.433(2) .
Re1 N1 2.152(13) .
Re1 N2 2.125(14) .
N1 C1 1.32(2) .
N1 C3 1.34(2) .
N2 C2 1.36(2) .
N2 C4 1.35(2) .
N3 C3 1.30(2) .
N3 C7 1.35(2) .
N4 C2 1.31(2) .
N4 C6 1.35(2) .
C1 H1 0.9300 .
C1 C8 1.35(3) .
C2 C3 1.48(2) .
C4 H4 0.9300 .
C4 C5 1.38(2) .
C5 H5 0.9300 .
C5 C6 1.37(3) .
C6 H6 0.9300 .
C7 H7 0.9300 .
C7 C8 1.37(3) .
C8 H8 0.9300 .

loop_
_geom_torsion_atom_site_label_1
_geom_torsion_atom_site_label_2
_geom_torsion_atom_site_label_3
_geom_torsion_atom_site_label_4
_geom_torsion
_geom_torsion_site_symmetry_1
_geom_torsion_site_symmetry_2
_geom_torsion_site_symmetry_3
_geom_torsion_site_symmetry_4
Re1 N1 C1 C8 -172.0(14) . . . .
Re1 N1 C3 N3 166.4(16) . . . .
Re1 N1 C3 C2 -15(2) . . . .
Re1 N2 C2 N4 172.7(16) . . . .
Re1 N2 C2 C3 -1(2) . . . .
Re1 N2 C4 C5 -172.0(14) . . . .
N1 C1 C8 C7 5(3) . . . .
N2 C2 C3 N1 11(2) . . . .
N2 C2 C3 N3 -170.6(18) . . . .
N2 C4 C5 C6 3(3) . . . .
N3 C7 C8 C1 -8(3) . . . .
N4 C2 C3 N1 -163.6(17) . . . .
N4 C2 C3 N3 15(3) . . . .
C1 N1 C3 N3 -8(3) . . . .
C1 N1 C3 C2 170.4(16) . . . .
C2 N2 C4 C5 -2(3) . . . .
C2 N4 C6 C5 2(3) . . . .
C3 N1 C1 C8 2(3) . . . .
C3 N3 C7 C8 2(3) . . . .
C4 N2 C2 N4 2(3) . . . .
C4 N2 C2 C3 -172.3(17) . . . .
C4 C5 C6 N4 -3(3) . . . .
C6 N4 C2 N2 -2(3) . . . .
C6 N4 C2 C3 172.0(18) . . . .
C7 N3 C3 N1 6(3) . . . .
C7 N3 C3 C2 -172.5(17) . . . .
